data_7706803
loop_
_publ_author_name
'J\'onsson, Helgi Freyr'
'Orthaber, Andreas'
'Fiksdahl, Anne'

_publ_section_title
;
 Studies on gold(I) and gold(III) alcohol functionalised NHC complexes.
;
_journal_issue 15
_journal_name_full 'Dalton transactions (Cambridge, England : 2003)'
_journal_page_first 5128
_journal_page_last 5138
_journal_paper_doi 10.1039/d1dt00387a
_journal_volume 50
_journal_year 2021
_chemical_absolute_configuration ad
_chemical_formula_moiety '2(C20 H24 Au Cl3 N2 O)'
_chemical_formula_sum 'C40 H48 Au2 Cl6 N4 O2'
_chemical_formula_weight 1223.45
_space_group_crystal_system monoclinic
_space_group_IT_number 4
_space_group_name_Hall 'P 2yb'
_space_group_name_H-M_alt 'P 1 21 1'
_atom_sites_solution_hydrogens geom
_atom_sites_solution_primary dual
_audit_creation_date 2020-06-26
_audit_creation_method
;
Olex2 1.3
(compiled 2020.02.04 svn.rd84adfe8 for OlexSys, GUI svn.r6032)
;
_audit_update_record
;
2021-01-18 deposited with the CCDC.	2021-03-08 downloaded from the CCDC.
;
_cell_angle_alpha 90
_cell_angle_beta 109.7410(10)
_cell_angle_gamma 90
_cell_formula_units_Z 1
_cell_length_a 8.3792(5)
_cell_length_b 15.8615(10)
_cell_length_c 8.5517(5)
_cell_measurement_reflns_used 9968
_cell_measurement_temperature 180
_cell_measurement_theta_max 27.74
_cell_measurement_theta_min 2.53
_cell_volume 1069.78(11)
_computing_cell_refinement 'SAINT v8.34A (Bruker, 2013)'
_computing_data_reduction 'SAINT v8.34A (Bruker, 2013)'
_computing_molecular_graphics 'Olex2 1.3 (Dolomanov et al., 2009)'
_computing_publication_material 'Olex2 1.3 (Dolomanov et al., 2009)'
_computing_structure_refinement 'XL  (Sheldrick, 2008)'
_computing_structure_solution 'SHELXT 2014/4 (Sheldrick, 2014)'
_diffrn_ambient_temperature 180
_diffrn_measured_fraction_theta_full 0.999
_diffrn_measured_fraction_theta_max 0.998
_diffrn_measurement_device_type 'Bruker APEX-II CCD'
_diffrn_measurement_method '\f and \w scans'
_diffrn_radiation_type MoK\a
_diffrn_radiation_wavelength 0.71073
_diffrn_reflns_av_R_equivalents 0.0673
_diffrn_reflns_av_unetI/netI 0.0502
_diffrn_reflns_Laue_measured_fraction_full 0.999
_diffrn_reflns_Laue_measured_fraction_max 0.998
_diffrn_reflns_limit_h_max 11
_diffrn_reflns_limit_h_min -11
_diffrn_reflns_limit_k_max 21
_diffrn_reflns_limit_k_min -21
_diffrn_reflns_limit_l_max 11
_diffrn_reflns_limit_l_min -11
_diffrn_reflns_number 30817
_diffrn_reflns_point_group_measured_fraction_full 0.999
_diffrn_reflns_point_group_measured_fraction_max 0.996
_diffrn_reflns_theta_full 25.242
_diffrn_reflns_theta_max 28.809
_diffrn_reflns_theta_min 2.530
_diffrn_source_current 0.6
_diffrn_source_power 0.024
_diffrn_source_voltage 40.0
_diffrn_standards_number 0
_exptl_absorpt_coefficient_mu 7.263
_exptl_absorpt_correction_T_max 0.7458
_exptl_absorpt_correction_T_min 0.4360
_exptl_absorpt_correction_type multi-scan
_exptl_absorpt_process_details
;
SADABS-2014/5 (Bruker,2014/5) was used for absorption correction.
wR2(int) was 0.1676 before and 0.0885 after correction.
The Ratio of minimum to maximum transmission is 0.5846.
The \l/2 correction factor is 0.00150.
;
_exptl_crystal_colour 'metallic light yellow'
_exptl_crystal_colour_lustre metallic
_exptl_crystal_colour_modifier light
_exptl_crystal_colour_primary yellow
_exptl_crystal_density_diffrn 1.899
_exptl_crystal_description needle
_exptl_crystal_F_000 592
_exptl_crystal_size_max 0.15
_exptl_crystal_size_mid 0.09
_exptl_crystal_size_min 0.08
_refine_diff_density_max 3.080
_refine_diff_density_min -0.730
_refine_diff_density_rms 0.136
_refine_ls_abs_structure_details
;
 Flack x determined using 2259 quotients [(I+)-(I-)]/[(I+)+(I-)]
 (Parsons, Flack and Wagner, Acta Cryst. B69 (2013) 249-259).
;
_refine_ls_abs_structure_Flack 0.027(6)
_refine_ls_extinction_method none
_refine_ls_goodness_of_fit_ref 1.049
_refine_ls_hydrogen_treatment constr
_refine_ls_matrix_type full
_refine_ls_number_parameters 248
_refine_ls_number_reflns 5567
_refine_ls_number_restraints 1
_refine_ls_restrained_S_all 1.049
_refine_ls_R_factor_all 0.0382
_refine_ls_R_factor_gt 0.0320
_refine_ls_shift/su_max 0.001
_refine_ls_shift/su_mean 0.000
_refine_ls_structure_factor_coef Fsqd
_refine_ls_weighting_details 'w=1/[\s^2^(Fo^2^)+(0.0402P)^2^] where P=(Fo^2^+2Fc^2^)/3'
_refine_ls_weighting_scheme calc
_refine_ls_wR_factor_gt 0.0771
_refine_ls_wR_factor_ref 0.0798
_reflns_Friedel_coverage 0.928
_reflns_Friedel_fraction_full 0.999
_reflns_Friedel_fraction_max 0.993
_reflns_number_gt 5033
_reflns_number_total 5567
_reflns_threshold_expression 'I > 2\s(I)'
_cod_data_source_file d1dt00387a2.cif
_cod_data_source_block ao_hjf_viii_96_1_0m
_cod_depositor_comments 'Adding full bibliography for 7706800--7706805.cif.'
_cod_database_code 7706803
_shelx_shelxl_version_number 2018/3
_shelx_space_group_comment
;
The symmetry employed for this shelxl refinement is uniquely defined
by the following loop, which should always be used as a source of
symmetry information in preference to the above space-group names.
They are only intended as comments.
;
_shelx_estimated_absorpt_t_max 0.594
_shelx_estimated_absorpt_t_min 0.409
_olex2_refinement_description
;
1. Fixed Uiso
 At 1.2 times of:
  All C(H) groups, All C(H,H) groups
 At 1.5 times of:
  All C(H,H,H) groups, All O(H) groups
2.a Ternary CH refined with riding coordinates:
 C13(H13)
2.b Secondary CH2 refined with riding coordinates:
 C2(H2a,H2b), C14(H14a,H14b), C3(H3a,H3b)
2.c Aromatic/amide H refined with riding coordinates:
 C16(H16), C18(H18), C20(H20), C6(H6), C8(H8), C19(H19), C17(H17)
2.d Idealised Me refined as rotating group:
 C10(H10a,H10b,H10c), C11(H11a,H11b,H11c), C12(H12a,H12b,H12c)
2.e Idealised tetrahedral OH refined as rotating group:
 O1(H1)
;
_olex2_submission_special_instructions 'No special instructions were received'

loop_
_space_group_symop_operation_xyz
'x, y, z'
'-x, y+1/2, -z'

loop_
_atom_site_label
_atom_site_type_symbol
_atom_site_fract_x
_atom_site_fract_y
_atom_site_fract_z
_atom_site_U_iso_or_equiv
_atom_site_adp_type
_atom_site_occupancy
_atom_site_site_symmetry_order
_atom_site_calc_flag
_atom_site_refinement_flags_posn
_atom_site_refinement_flags_adp
_atom_site_refinement_flags_occupancy
_atom_site_disorder_assembly
_atom_site_disorder_group
Au1 Au -0.55688(3) -0.44833(4) -0.51636(3) 0.02743(9) Uani 1 1 d . . . . .
Cl1 Cl -0.8455(3) -0.42070(16) -0.6314(4) 0.0478(7) Uani 1 1 d . . . . .
Cl2 Cl -0.5138(3) -0.39327(17) -0.7439(3) 0.0464(6) Uani 1 1 d . . . . .
N1 N -0.1916(9) -0.4190(5) -0.3388(10) 0.0326(16) Uani 1 1 d . . . . .
Cl3 Cl -0.5968(3) -0.51108(19) -0.2928(3) 0.0494(6) Uani 1 1 d . . . . .
C4 C -0.2181(10) -0.3383(5) -0.2737(11) 0.0306(17) Uani 1 1 d . . . . .
C1 C -0.3017(9) -0.4738(5) -0.4198(11) 0.0285(19) Uani 1 1 d . . . . .
N2 N -0.2417(8) -0.5459(4) -0.4494(9) 0.0312(15) Uani 1 1 d . . . . .
C16 C -0.2240(13) -0.6096(7) -0.7574(13) 0.044(2) Uani 1 1 d . . . . .
H16 H -0.201748 -0.551415 -0.733372 0.053 Uiso 1 1 calc R U . . .
C9 C -0.2113(11) -0.2646(6) -0.3597(14) 0.040(2) Uani 1 1 d . . . . .
C18 C -0.2235(15) -0.7285(8) -0.9289(12) 0.055(3) Uani 1 1 d . . . . .
H18 H -0.199068 -0.751752 -1.020684 0.065 Uiso 1 1 calc R U . . .
C15 C -0.2910(10) -0.6588(5) -0.6590(11) 0.0293(17) Uani 1 1 d . . . . .
O1 O -0.1598(10) -0.7177(5) -0.3047(9) 0.0447(18) Uani 1 1 d . . . . .
H1 H -0.164479 -0.770372 -0.314497 0.067 Uiso 1 1 calc R U . . .
C2 C -0.0187(9) -0.4535(10) -0.2961(12) 0.041(2) Uani 1 1 d . . . . .
H2A H 0.039653 -0.455161 -0.174331 0.049 Uiso 1 1 calc R U . . .
H2B H 0.050241 -0.420423 -0.348036 0.049 Uiso 1 1 calc R U . . .
C20 C -0.3228(12) -0.7433(6) -0.6997(11) 0.0352(19) Uani 1 1 d . . . . .
H20 H -0.366602 -0.778189 -0.633370 0.042 Uiso 1 1 calc R U . . .
C14 C -0.3243(13) -0.6836(6) -0.3747(13) 0.037(2) Uani 1 1 d . . . . .
H14A H -0.354597 -0.653360 -0.287308 0.044 Uiso 1 1 calc R U . . .
H14B H -0.406536 -0.730104 -0.416160 0.044 Uiso 1 1 calc R U . . .
C13 C -0.3382(11) -0.6231(6) -0.5167(11) 0.0304(17) Uani 1 1 d . . . . .
H13 H -0.460104 -0.606138 -0.563908 0.037 Uiso 1 1 calc R U . . .
C10 C -0.2255(15) -0.4150(8) -0.0143(14) 0.055(3) Uani 1 1 d . . . . .
H10A H -0.266215 -0.463495 -0.088111 0.082 Uiso 1 1 calc R U . . .
H10B H -0.296840 -0.407591 0.054955 0.082 Uiso 1 1 calc R U . . .
H10C H -0.107991 -0.424876 0.056970 0.082 Uiso 1 1 calc R U . . .
C6 C -0.2540(13) -0.2586(8) -0.0511(14) 0.051(3) Uani 1 1 d . . . . .
H6 H -0.268351 -0.255832 0.054291 0.062 Uiso 1 1 calc R U . . .
C8 C -0.2301(14) -0.1875(6) -0.2864(16) 0.043(3) Uani 1 1 d . . . . .
H8 H -0.226503 -0.136451 -0.343108 0.052 Uiso 1 1 calc R U . . .
C7 C -0.2533(14) -0.1842(7) -0.1364(17) 0.056(3) Uani 1 1 d . . . . .
C11 C -0.2788(19) -0.1000(10) -0.063(2) 0.085(5) Uani 1 1 d . . . . .
H11A H -0.393222 -0.078933 -0.122364 0.128 Uiso 1 1 calc R U . . .
H11B H -0.195011 -0.059346 -0.073636 0.128 Uiso 1 1 calc R U . . .
H11C H -0.264491 -0.107432 0.054893 0.128 Uiso 1 1 calc R U . . .
C5 C -0.2340(12) -0.3378(7) -0.1155(13) 0.041(2) Uani 1 1 d . . . . .
C12 C -0.1708(14) -0.2636(7) -0.5136(15) 0.050(3) Uani 1 1 d . . . . .
H12A H -0.057289 -0.239785 -0.491338 0.075 Uiso 1 1 calc R U . . .
H12B H -0.254239 -0.228980 -0.596854 0.075 Uiso 1 1 calc R U . . .
H12C H -0.173707 -0.321251 -0.555579 0.075 Uiso 1 1 calc R U . . .
C19 C -0.2913(14) -0.7780(7) -0.8372(12) 0.045(2) Uani 1 1 d . . . . .
H19 H -0.317053 -0.835419 -0.866252 0.054 Uiso 1 1 calc R U . . .
C17 C -0.1904(17) -0.6454(8) -0.8885(15) 0.058(3) Uani 1 1 d . . . . .
H17 H -0.142870 -0.611530 -0.953243 0.070 Uiso 1 1 calc R U . . .
C3 C -0.0540(11) -0.5431(7) -0.3700(16) 0.049(3) Uani 1 1 d . . . . .
H3A H 0.002745 -0.552277 -0.453021 0.059 Uiso 1 1 calc R U . . .
H3B H -0.014304 -0.586317 -0.281796 0.059 Uiso 1 1 calc R U . . .

loop_
_atom_site_aniso_label
_atom_site_aniso_U_11
_atom_site_aniso_U_22
_atom_site_aniso_U_33
_atom_site_aniso_U_23
_atom_site_aniso_U_13
_atom_site_aniso_U_12
Au1 0.02000(13) 0.02761(14) 0.03403(15) -0.0009(2) 0.00827(9) 0.0015(2)
Cl1 0.0245(10) 0.0507(15) 0.0627(16) 0.0042(11) 0.0077(10) 0.0037(8)
Cl2 0.0430(12) 0.0529(15) 0.0439(13) 0.0152(11) 0.0154(11) 0.0008(11)
N1 0.018(3) 0.032(4) 0.046(4) -0.007(3) 0.009(3) 0.000(3)
Cl3 0.0375(12) 0.0689(17) 0.0493(13) 0.0141(13) 0.0248(11) 0.0041(12)
C4 0.019(4) 0.028(4) 0.042(5) -0.006(3) 0.006(3) -0.001(3)
C1 0.015(4) 0.035(4) 0.036(4) 0.003(3) 0.008(3) 0.007(3)
N2 0.021(3) 0.031(4) 0.042(4) -0.004(3) 0.011(3) 0.000(3)
C16 0.052(6) 0.042(5) 0.043(5) 0.006(4) 0.023(5) 0.001(5)
C9 0.021(4) 0.037(5) 0.058(6) -0.008(4) 0.010(4) -0.003(4)
C18 0.055(6) 0.082(9) 0.023(5) 0.007(5) 0.009(4) 0.026(6)
C15 0.027(4) 0.029(4) 0.030(4) 0.002(3) 0.007(3) 0.006(3)
O1 0.050(5) 0.050(5) 0.033(4) 0.003(3) 0.012(4) 0.009(4)
C2 0.020(3) 0.041(5) 0.056(5) -0.001(7) 0.006(3) 0.005(6)
C20 0.037(5) 0.035(5) 0.031(4) -0.002(4) 0.008(4) 0.001(4)
C14 0.047(5) 0.034(5) 0.038(5) -0.001(4) 0.025(5) 0.001(4)
C13 0.029(4) 0.032(4) 0.032(4) -0.001(3) 0.013(3) 0.004(3)
C10 0.048(6) 0.073(8) 0.040(5) 0.006(5) 0.011(5) 0.006(5)
C6 0.037(5) 0.070(8) 0.037(5) -0.023(5) 0.000(4) -0.002(5)
C8 0.032(5) 0.026(5) 0.063(7) -0.011(5) 0.005(5) -0.006(4)
C7 0.042(5) 0.039(6) 0.072(8) -0.026(5) -0.001(5) -0.002(5)
C11 0.059(8) 0.081(10) 0.085(11) -0.049(9) -0.015(7) 0.010(7)
C5 0.029(4) 0.047(6) 0.043(5) -0.005(4) 0.007(4) -0.007(4)
C12 0.044(6) 0.044(6) 0.069(8) 0.010(5) 0.028(5) -0.004(5)
C19 0.053(6) 0.042(5) 0.032(5) -0.003(4) 0.004(4) 0.008(5)
C17 0.069(8) 0.063(8) 0.045(6) 0.017(6) 0.023(6) 0.012(6)
C3 0.017(4) 0.045(6) 0.079(8) -0.013(5) 0.007(4) -0.003(4)

loop_
_atom_type_symbol
_atom_type_description
_atom_type_scat_dispersion_real
_atom_type_scat_dispersion_imag
_atom_type_scat_source
C C 0.0033 0.0016 'International Tables Vol C Tables 4.2.6.8 and 6.1.1.4'
H H 0.0000 0.0000 'International Tables Vol C Tables 4.2.6.8 and 6.1.1.4'
Au Au -2.0133 8.8022 'International Tables Vol C Tables 4.2.6.8 and 6.1.1.4'
Cl Cl 0.1484 0.1585 'International Tables Vol C Tables 4.2.6.8 and 6.1.1.4'
N N 0.0061 0.0033 'International Tables Vol C Tables 4.2.6.8 and 6.1.1.4'
O O 0.0106 0.0060 'International Tables Vol C Tables 4.2.6.8 and 6.1.1.4'

loop_
_geom_angle_atom_site_label_1
_geom_angle_atom_site_label_2
_geom_angle_atom_site_label_3
_geom_angle
_geom_angle_site_symmetry_1
_geom_angle_site_symmetry_3
_geom_angle_publ_flag
Cl2 Au1 Cl1 90.50(10) . . ?
Cl2 Au1 Cl3 176.68(11) . . ?
Cl3 Au1 Cl1 90.62(9) . . ?
C1 Au1 Cl1 178.7(2) . . ?
C1 Au1 Cl2 88.6(2) . . ?
C1 Au1 Cl3 90.3(2) . . ?
C4 N1 C2 120.0(8) . . ?
C1 N1 C4 129.2(7) . . ?
C1 N1 C2 110.4(8) . . ?
C9 C4 N1 120.2(8) . . ?
C9 C4 C5 122.5(9) . . ?
C5 C4 N1 117.0(8) . . ?
N1 C1 Au1 122.9(6) . . ?
N1 C1 N2 116.3(7) . . ?
N2 C1 Au1 120.7(6) . . ?
C1 N2 C13 127.3(7) . . ?
C1 N2 C3 107.5(7) . . ?
C13 N2 C3 124.0(7) . . ?
C15 C16 H16 120.1 . . ?
C17 C16 H16 120.1 . . ?
C17 C16 C15 119.9(10) . . ?
C4 C9 C8 117.6(10) . . ?
C4 C9 C12 123.1(9) . . ?
C8 C9 C12 119.0(10) . . ?
C19 C18 H18 120.1 . . ?
C19 C18 C17 119.9(10) . . ?
C17 C18 H18 120.1 . . ?
C16 C15 C13 123.0(8) . . ?
C20 C15 C16 118.1(9) . . ?
C20 C15 C13 118.9(8) . . ?
C14 O1 H1 109.5 . . ?
N1 C2 H2A 111.4 . . ?
N1 C2 H2B 111.4 . . ?
N1 C2 C3 101.8(7) . . ?
H2A C2 H2B 109.3 . . ?
C3 C2 H2A 111.4 . . ?
C3 C2 H2B 111.4 . . ?
C15 C20 H20 119.5 . . ?
C15 C20 C19 120.9(9) . . ?
C19 C20 H20 119.5 . . ?
O1 C14 H14A 109.1 . . ?
O1 C14 H14B 109.1 . . ?
O1 C14 C13 112.4(7) . . ?
H14A C14 H14B 107.9 . . ?
C13 C14 H14A 109.1 . . ?
C13 C14 H14B 109.1 . . ?
N2 C13 C15 111.5(7) . . ?
N2 C13 C14 109.2(7) . . ?
N2 C13 H13 106.5 . . ?
C15 C13 C14 115.9(7) . . ?
C15 C13 H13 106.5 . . ?
C14 C13 H13 106.5 . . ?
H10A C10 H10B 109.5 . . ?
H10A C10 H10C 109.5 . . ?
H10B C10 H10C 109.5 . . ?
C5 C10 H10A 109.5 . . ?
C5 C10 H10B 109.5 . . ?
C5 C10 H10C 109.5 . . ?
C7 C6 H6 118.9 . . ?
C7 C6 C5 122.2(10) . . ?
C5 C6 H6 118.9 . . ?
C9 C8 H8 119.1 . . ?
C7 C8 C9 121.8(11) . . ?
C7 C8 H8 119.1 . . ?
C6 C7 C11 120.2(13) . . ?
C8 C7 C6 119.2(10) . . ?
C8 C7 C11 120.6(13) . . ?
C7 C11 H11A 109.5 . . ?
C7 C11 H11B 109.5 . . ?
C7 C11 H11C 109.5 . . ?
H11A C11 H11B 109.5 . . ?
H11A C11 H11C 109.5 . . ?
H11B C11 H11C 109.5 . . ?
C4 C5 C10 123.7(9) . . ?
C4 C5 C6 116.5(10) . . ?
C6 C5 C10 119.8(10) . . ?
C9 C12 H12A 109.5 . . ?
C9 C12 H12B 109.5 . . ?
C9 C12 H12C 109.5 . . ?
H12A C12 H12B 109.5 . . ?
H12A C12 H12C 109.5 . . ?
H12B C12 H12C 109.5 . . ?
C18 C19 C20 119.4(10) . . ?
C18 C19 H19 120.3 . . ?
C20 C19 H19 120.3 . . ?
C16 C17 C18 121.8(11) . . ?
C16 C17 H17 119.1 . . ?
C18 C17 H17 119.1 . . ?
N2 C3 C2 104.0(7) . . ?
N2 C3 H3A 111.0 . . ?
N2 C3 H3B 111.0 . . ?
C2 C3 H3A 111.0 . . ?
C2 C3 H3B 111.0 . . ?
H3A C3 H3B 109.0 . . ?

loop_
_geom_bond_atom_site_label_1
_geom_bond_atom_site_label_2
_geom_bond_distance
_geom_bond_site_symmetry_2
_geom_bond_publ_flag
Au1 Cl1 2.324(2) . ?
Au1 Cl2 2.270(2) . ?
Au1 Cl3 2.278(2) . ?
Au1 C1 2.055(7) . ?
N1 C4 1.443(11) . ?
N1 C1 1.286(11) . ?
N1 C2 1.475(11) . ?
C4 C9 1.392(14) . ?
C4 C5 1.404(13) . ?
C1 N2 1.308(10) . ?
N2 C13 1.473(11) . ?
N2 C3 1.489(11) . ?
C16 H16 0.9500 . ?
C16 C15 1.397(13) . ?
C16 C17 1.367(16) . ?
C9 C8 1.406(14) . ?
C9 C12 1.467(14) . ?
C18 H18 0.9500 . ?
C18 C19 1.361(16) . ?
C18 C17 1.368(19) . ?
C15 C20 1.389(13) . ?
C15 C13 1.511(12) . ?
O1 H1 0.8400 . ?
O1 C14 1.412(12) . ?
C2 H2A 0.9900 . ?
C2 H2B 0.9900 . ?
C2 C3 1.542(18) . ?
C20 H20 0.9500 . ?
C20 C19 1.402(13) . ?
C14 H14A 0.9900 . ?
C14 H14B 0.9900 . ?
C14 C13 1.520(13) . ?
C13 H13 1.0000 . ?
C10 H10A 0.9800 . ?
C10 H10B 0.9800 . ?
C10 H10C 0.9800 . ?
C10 C5 1.488(16) . ?
C6 H6 0.9500 . ?
C6 C7 1.388(18) . ?
C6 C5 1.404(16) . ?
C8 H8 0.9500 . ?
C8 C7 1.362(18) . ?
C7 C11 1.521(17) . ?
C11 H11A 0.9800 . ?
C11 H11B 0.9800 . ?
C11 H11C 0.9800 . ?
C12 H12A 0.9800 . ?
C12 H12B 0.9800 . ?
C12 H12C 0.9800 . ?
C19 H19 0.9500 . ?
C17 H17 0.9500 . ?
C3 H3A 0.9900 . ?
C3 H3B 0.9900 . ?

loop_
_geom_torsion_atom_site_label_1
_geom_torsion_atom_site_label_2
_geom_torsion_atom_site_label_3
_geom_torsion_atom_site_label_4
_geom_torsion
_geom_torsion_site_symmetry_1
_geom_torsion_site_symmetry_2
_geom_torsion_site_symmetry_3
_geom_torsion_site_symmetry_4
_geom_torsion_publ_flag
Au1 C1 N2 C13 -14.6(12) . . . . ?
Au1 C1 N2 C3 177.3(7) . . . . ?
N1 C4 C9 C8 -177.0(8) . . . . ?
N1 C4 C9 C12 -2.6(13) . . . . ?
N1 C4 C5 C10 -0.2(14) . . . . ?
N1 C4 C5 C6 177.9(8) . . . . ?
N1 C1 N2 C13 170.3(8) . . . . ?
N1 C1 N2 C3 2.2(11) . . . . ?
N1 C2 C3 N2 1.9(11) . . . . ?
C4 N1 C1 Au1 11.9(13) . . . . ?
C4 N1 C1 N2 -173.2(8) . . . . ?
C4 N1 C2 C3 172.3(9) . . . . ?
C4 C9 C8 C7 0.3(15) . . . . ?
C1 N1 C4 C9 -100.0(11) . . . . ?
C1 N1 C4 C5 86.0(12) . . . . ?
C1 N1 C2 C3 -0.8(11) . . . . ?
C1 N2 C13 C15 130.7(9) . . . . ?
C1 N2 C13 C14 -99.9(10) . . . . ?
C1 N2 C3 C2 -2.4(11) . . . . ?
C16 C15 C20 C19 -1.1(14) . . . . ?
C16 C15 C13 N2 -24.8(12) . . . . ?
C16 C15 C13 C14 -150.6(9) . . . . ?
C9 C4 C5 C10 -174.1(9) . . . . ?
C9 C4 C5 C6 4.0(13) . . . . ?
C9 C8 C7 C6 1.8(16) . . . . ?
C9 C8 C7 C11 -178.1(10) . . . . ?
C15 C16 C17 C18 1.2(18) . . . . ?
C15 C20 C19 C18 2.1(15) . . . . ?
O1 C14 C13 N2 -69.9(9) . . . . ?
O1 C14 C13 C15 57.1(11) . . . . ?
C2 N1 C4 C9 88.4(11) . . . . ?
C2 N1 C4 C5 -85.6(10) . . . . ?
C2 N1 C1 Au1 -175.8(6) . . . . ?
C2 N1 C1 N2 -0.9(11) . . . . ?
C20 C15 C13 N2 158.3(8) . . . . ?
C20 C15 C13 C14 32.6(12) . . . . ?
C13 N2 C3 C2 -171.1(8) . . . . ?
C13 C15 C20 C19 175.9(8) . . . . ?
C7 C6 C5 C4 -1.8(14) . . . . ?
C7 C6 C5 C10 176.4(10) . . . . ?
C5 C4 C9 C8 -3.3(13) . . . . ?
C5 C4 C9 C12 171.1(9) . . . . ?
C5 C6 C7 C8 -1.0(16) . . . . ?
C5 C6 C7 C11 178.8(11) . . . . ?
C12 C9 C8 C7 -174.3(10) . . . . ?
C19 C18 C17 C16 -0.1(18) . . . . ?
C17 C16 C15 C20 -0.5(15) . . . . ?
C17 C16 C15 C13 -177.4(10) . . . . ?
C17 C18 C19 C20 -1.5(16) . . . . ?
C3 N2 C13 C15 -63.0(11) . . . . ?
C3 N2 C13 C14 66.4(11) . . . . ?
